data_7003104
loop_
_publ_author_name
'Zhong, Rui-Qin'
'Zou, Ru-Qiang'
'Du, Miao'
'Yamada, Tetsuya'
'Maruta, Goro'
'Takeda, Sadamu'
'Xu, Qiang'

_publ_section_title
;
 Controllable preparation, network structures and properties of unusual
 metal--organic frameworks constructed from
 4,4&#x2032;-(hexafluoroisopropylidene)diphthalic acid and
 4,4&#x2032;-bipyridyl
;
_journal_issue 17
_journal_name_full 'Dalton Transactions'
_journal_page_first 2346
_journal_page_last 2354
_journal_paper_doi 10.1039/b712024a
_journal_year 2008
_chemical_formula_sum 'C19 H10 F6 Mn2 O10'
_chemical_formula_weight 622.15
_chemical_name_systematic
;
?
;
_space_group_IT_number 15
_symmetry_cell_setting monoclinic
_symmetry_space_group_name_Hall '-C 2yc'
_symmetry_space_group_name_H-M 'C 1 2/c 1'
_atom_sites_solution_hydrogens geom
_atom_sites_solution_primary direct
_atom_sites_solution_secondary difmap
_audit_creation_method SHELXL-97
_cell_angle_alpha 90.00
_cell_angle_beta 92.26(3)
_cell_angle_gamma 90.00
_cell_formula_units_Z 4
_cell_length_a 24.619(5)
_cell_length_b 7.6758(15)
_cell_length_c 10.940(2)
_cell_measurement_reflns_used 985
_cell_measurement_temperature 293(2)
_cell_measurement_theta_max 27.48
_cell_measurement_theta_min 2.45
_cell_volume 2065.7(7)
_computing_cell_refinement 'Rigaku RAXIS-RAPID'
_computing_data_collection 'Rigaku RAXIS-RAPID'
_computing_data_reduction 'Rigaku RAXIS-RAPID'
_computing_molecular_graphics SHELXTL
_computing_publication_material SHELXTL
_computing_structure_refinement 'SHELXL-97 (Sheldrick, 1997)'
_computing_structure_solution 'SHELXS-97 (Sheldrick, 1990)'
_diffrn_ambient_temperature 293(2)
_diffrn_measured_fraction_theta_full 0.999
_diffrn_measured_fraction_theta_max 0.999
_diffrn_measurement_device_type 'Rigaku RAXIS-RAPID'
_diffrn_measurement_method \w
_diffrn_radiation_monochromator graphite
_diffrn_radiation_source 'fine-focus sealed tube'
_diffrn_radiation_type MoK\a
_diffrn_radiation_wavelength 0.71073
_diffrn_reflns_av_R_equivalents 0.0195
_diffrn_reflns_av_sigmaI/netI 0.0165
_diffrn_reflns_limit_h_max 29
_diffrn_reflns_limit_h_min -29
_diffrn_reflns_limit_k_max 8
_diffrn_reflns_limit_k_min -9
_diffrn_reflns_limit_l_max 12
_diffrn_reflns_limit_l_min -13
_diffrn_reflns_number 7830
_diffrn_reflns_theta_full 25.20
_diffrn_reflns_theta_max 25.20
_diffrn_reflns_theta_min 3.31
_diffrn_standards_decay_% 0
_diffrn_standards_interval_time 0
_diffrn_standards_number 0
_exptl_absorpt_coefficient_mu 1.336
_exptl_absorpt_correction_T_max 1.0000
_exptl_absorpt_correction_T_min 0.9504
_exptl_absorpt_correction_type multi-scan
_exptl_absorpt_process_details
;
Higashi, T. (1995). Program for Absorption Correction.
Rigaku Corporation, Tokyo, Japan.
;
_exptl_crystal_colour colorless
_exptl_crystal_density_diffrn 2.001
_exptl_crystal_density_meas ?
_exptl_crystal_density_method 'not measured'
_exptl_crystal_description block
_exptl_crystal_F_000 1232
_exptl_crystal_size_max 0.24
_exptl_crystal_size_mid 0.22
_exptl_crystal_size_min 0.18
_refine_diff_density_max 0.292
_refine_diff_density_min -0.256
_refine_diff_density_rms 0.056
_refine_ls_extinction_method none
_refine_ls_goodness_of_fit_ref 1.136
_refine_ls_hydrogen_treatment constr
_refine_ls_matrix_type full
_refine_ls_number_parameters 168
_refine_ls_number_reflns 1862
_refine_ls_number_restraints 0
_refine_ls_restrained_S_all 1.136
_refine_ls_R_factor_all 0.0240
_refine_ls_R_factor_gt 0.0222
_refine_ls_shift/su_max 0.001
_refine_ls_shift/su_mean 0.000
_refine_ls_structure_factor_coef Fsqd
_refine_ls_weighting_details 'calc w=1/[\s^2^(Fo^2^)+(0.0334P)^2^+1.9730P] where P=(Fo^2^+2Fc^2^)/3'
_refine_ls_weighting_scheme calc
_refine_ls_wR_factor_gt 0.0589
_refine_ls_wR_factor_ref 0.0632
_reflns_number_gt 1758
_reflns_number_total 1862
_reflns_threshold_expression >2sigma(I)
_cod_data_source_file b712024a.txt
_cod_data_source_block 3
_cod_depositor_comments
;
The following automatic conversions were performed:
'_symmetry_cell_setting' value 'Monoclinic' changed to 'monoclinic'
according to '/home/saulius/struct/CIF-dictionaries/cif_core.dic'
dictionary named 'cif_core.dic' version 2.4.1 from 2010-06-29.

Automatic conversion script
Id: cif_fix_enum 1527 2010-12-29 10:47:43Z saulius 

The following automatic conversions were performed:

'_exptl_crystal_density_meas' value 'none' was changed to '?' - the
value is perceived as not measured.

Automatic conversion script
Id: cif_fix_values 3008 2015-01-20 13:52:24Z robertas 
;
_cod_original_cell_volume 2065.6(7)
_cod_original_sg_symbol_H-M C2/c
_cod_database_code 7003104

loop_
_symmetry_equiv_pos_as_xyz
'x, y, z'
'-x, y, -z+1/2'
'x+1/2, y+1/2, z'
'-x+1/2, y+1/2, -z+1/2'
'-x, -y, -z'
'x, -y, z-1/2'
'-x+1/2, -y+1/2, -z'
'x+1/2, -y+1/2, z-1/2'

loop_
_atom_site_label
_atom_site_type_symbol
_atom_site_fract_x
_atom_site_fract_y
_atom_site_fract_z
_atom_site_U_iso_or_equiv
_atom_site_adp_type
_atom_site_occupancy
_atom_site_symmetry_multiplicity
_atom_site_calc_flag
_atom_site_refinement_flags
_atom_site_disorder_assembly
_atom_site_disorder_group
Mn1 Mn 0.231068(10) 1.05226(3) 0.58683(2) 0.01963(10) Uani 1 1 d . . .
C1 C 0.44890(6) 0.9026(2) 0.76343(15) 0.0195(3) Uani 1 1 d . . .
C2 C 0.40741(6) 0.8645(2) 0.84244(15) 0.0197(3) Uani 1 1 d . . .
H2 H 0.4095 0.7642 0.8901 0.024 Uiso 1 1 calc R . .
C3 C 0.36282(7) 0.9755(2) 0.85071(14) 0.0185(3) Uani 1 1 d . . .
C4 C 0.35843(6) 1.1236(2) 0.77664(14) 0.0187(3) Uani 1 1 d . . .
C5 C 0.39934(7) 1.1599(2) 0.69652(15) 0.0234(4) Uani 1 1 d . . .
H5 H 0.3968 1.2583 0.6470 0.028 Uiso 1 1 calc R . .
C6 C 0.44380(7) 1.0508(2) 0.68995(16) 0.0237(4) Uani 1 1 d . . .
H6 H 0.4708 1.0766 0.6356 0.028 Uiso 1 1 calc R . .
C7 C 0.32144(6) 0.9380(2) 0.94482(15) 0.0197(3) Uani 1 1 d . . .
C8 C 0.30951(7) 1.2410(2) 0.77713(14) 0.0198(3) Uani 1 1 d . . .
C9 C 0.5000 0.7877(3) 0.7500 0.0207(5) Uani 1 2 d S . .
C10 C 0.51159(7) 0.6696(2) 0.86294(17) 0.0283(4) Uani 1 1 d . . .
F1 F 0.47462(5) 0.54460(14) 0.87416(12) 0.0421(3) Uani 1 1 d . . .
F2 F 0.55984(5) 0.59224(17) 0.85846(12) 0.0437(3) Uani 1 1 d . . .
F3 F 0.51236(5) 0.76342(16) 0.96583(10) 0.0400(3) Uani 1 1 d . . .
O1 O 0.26410(5) 1.18020(18) 0.74478(11) 0.0306(3) Uani 1 1 d . . .
O2 O 0.31809(6) 1.39628(17) 0.80739(13) 0.0339(3) Uani 1 1 d . . .
O3 O 0.30104(5) 1.06306(16) 1.00133(12) 0.0290(3) Uani 1 1 d . . .
O4 O 0.30863(5) 0.78325(17) 0.96708(11) 0.0295(3) Uani 1 1 d . . .
O1W O 0.18376(6) 0.92667(18) 0.43654(12) 0.0355(3) Uani 1 1 d . . .
H1WA H 0.1822 0.8241 0.4479 0.043 Uiso 1 1 d R . .
H1WB H 0.1934 0.9360 0.3704 0.043 Uiso 1 1 d R . .

loop_
_atom_site_aniso_label
_atom_site_aniso_U_11
_atom_site_aniso_U_22
_atom_site_aniso_U_33
_atom_site_aniso_U_23
_atom_site_aniso_U_13
_atom_site_aniso_U_12
Mn1 0.02139(16) 0.01722(15) 0.02063(16) 0.00068(9) 0.00510(10) 0.00219(9)
C1 0.0167(8) 0.0221(8) 0.0199(8) 0.0008(7) 0.0039(6) 0.0002(6)
C2 0.0194(8) 0.0196(8) 0.0204(8) 0.0048(6) 0.0042(6) -0.0002(6)
C3 0.0169(8) 0.0198(8) 0.0191(8) 0.0014(6) 0.0032(6) -0.0022(6)
C4 0.0174(8) 0.0178(8) 0.0209(8) -0.0007(6) 0.0005(6) -0.0005(6)
C5 0.0232(9) 0.0234(8) 0.0240(8) 0.0085(7) 0.0042(7) -0.0005(7)
C6 0.0199(8) 0.0305(10) 0.0214(8) 0.0071(7) 0.0087(7) -0.0010(7)
C7 0.0124(7) 0.0260(9) 0.0205(8) 0.0037(7) -0.0008(6) -0.0016(6)
C8 0.0238(8) 0.0225(8) 0.0135(7) 0.0020(6) 0.0045(6) 0.0034(7)
C9 0.0174(11) 0.0219(11) 0.0231(11) 0.000 0.0052(9) 0.000
C10 0.0246(9) 0.0285(9) 0.0322(10) 0.0053(8) 0.0074(7) 0.0077(7)
F1 0.0410(7) 0.0311(6) 0.0548(8) 0.0196(5) 0.0105(6) -0.0008(5)
F2 0.0316(6) 0.0470(7) 0.0529(7) 0.0122(6) 0.0077(5) 0.0207(5)
F3 0.0496(7) 0.0482(7) 0.0225(5) 0.0046(5) 0.0041(5) 0.0118(6)
O1 0.0196(6) 0.0454(8) 0.0267(6) -0.0076(6) -0.0007(5) 0.0029(6)
O2 0.0400(8) 0.0227(6) 0.0399(8) -0.0074(6) 0.0140(6) 0.0026(6)
O3 0.0287(7) 0.0296(7) 0.0298(7) 0.0042(5) 0.0142(5) 0.0072(5)
O4 0.0333(7) 0.0288(7) 0.0265(6) 0.0024(5) 0.0040(5) -0.0157(5)
O1W 0.0450(8) 0.0366(8) 0.0249(7) -0.0012(6) 0.0003(6) -0.0050(6)

loop_
_atom_type_symbol
_atom_type_description
_atom_type_scat_dispersion_real
_atom_type_scat_dispersion_imag
_atom_type_scat_source
C C 0.0033 0.0016 'International Tables Vol C Tables 4.2.6.8 and 6.1.1.4'
H H 0.0000 0.0000 'International Tables Vol C Tables 4.2.6.8 and 6.1.1.4'
O O 0.0106 0.0060 'International Tables Vol C Tables 4.2.6.8 and 6.1.1.4'
F F 0.0171 0.0103 'International Tables Vol C Tables 4.2.6.8 and 6.1.1.4'
Mn Mn 0.3368 0.7283 'International Tables Vol C Tables 4.2.6.8 and 6.1.1.4'

loop_
_geom_angle_atom_site_label_1
_geom_angle_atom_site_label_2
_geom_angle_atom_site_label_3
_geom_angle
_geom_angle_site_symmetry_1
_geom_angle_site_symmetry_3
_geom_angle_publ_flag
O2 Mn1 O4 111.54(5) 4_546 4_556 ?
O2 Mn1 O1 91.49(6) 4_546 . ?
O4 Mn1 O1 89.83(5) 4_556 . ?
O2 Mn1 O3 119.39(5) 4_546 6_575 ?
O4 Mn1 O3 126.14(5) 4_556 6_575 ?
O1 Mn1 O3 104.68(5) . 6_575 ?
O2 Mn1 O1W 82.03(6) 4_546 . ?
O4 Mn1 O1W 86.17(6) 4_556 . ?
O1 Mn1 O1W 170.53(5) . . ?
O3 Mn1 O1W 84.57(6) 6_575 . ?
C2 C1 C6 118.44(15) . . ?
C2 C1 C9 123.86(14) . . ?
C6 C1 C9 117.69(14) . . ?
C1 C2 C3 120.63(15) . . ?
C1 C2 H2 119.7 . . ?
C3 C2 H2 119.7 . . ?
C4 C3 C2 120.12(15) . . ?
C4 C3 C7 120.89(15) . . ?
C2 C3 C7 118.91(14) . . ?
C5 C4 C3 119.21(15) . . ?
C5 C4 C8 118.83(15) . . ?
C3 C4 C8 121.92(15) . . ?
C6 C5 C4 120.41(15) . . ?
C6 C5 H5 119.8 . . ?
C4 C5 H5 119.8 . . ?
C5 C6 C1 121.16(15) . . ?
C5 C6 H6 119.4 . . ?
C1 C6 H6 119.4 . . ?
O4 C7 O3 121.26(15) . . ?
O4 C7 C3 119.73(15) . . ?
O3 C7 C3 119.00(14) . . ?
O1 C8 O2 124.73(16) . . ?
O1 C8 C4 118.86(15) . . ?
O2 C8 C4 116.37(15) . . ?
C1 C9 C1 110.56(19) . 2_656 ?
C1 C9 C10 106.50(10) . 2_656 ?
C1 C9 C10 112.47(9) 2_656 2_656 ?
C1 C9 C10 112.47(9) . . ?
C1 C9 C10 106.50(10) 2_656 . ?
C10 C9 C10 108.4(2) 2_656 . ?
F2 C10 F1 107.21(15) . . ?
F2 C10 F3 106.78(15) . . ?
F1 C10 F3 107.32(15) . . ?
F2 C10 C9 111.61(13) . . ?
F1 C10 C9 112.95(15) . . ?
F3 C10 C9 110.65(15) . . ?
C8 O1 Mn1 135.51(11) . . ?
C8 O2 Mn1 126.69(12) . 4_556 ?
C7 O3 Mn1 103.81(11) . 6_576 ?
C7 O4 Mn1 149.66(12) . 4_546 ?
Mn1 O1W H1WA 110.1 . . ?
Mn1 O1W H1WB 119.1 . . ?
H1WA O1W H1WB 104.8 . . ?

loop_
_geom_bond_atom_site_label_1
_geom_bond_atom_site_label_2
_geom_bond_distance
_geom_bond_site_symmetry_2
_geom_bond_publ_flag
Mn1 O2 2.0851(14) 4_546 ?
Mn1 O4 2.0979(13) 4_556 ?
Mn1 O1 2.1214(13) . ?
Mn1 O3 2.1801(14) 6_575 ?
Mn1 O1W 2.1994(14) . ?
C1 C2 1.395(2) . ?
C1 C6 1.396(2) . ?
C1 C9 1.548(2) . ?
C2 C3 1.395(2) . ?
C2 H2 0.9300 . ?
C3 C4 1.397(2) . ?
C3 C7 1.505(2) . ?
C4 C5 1.389(2) . ?
C4 C8 1.505(2) . ?
C5 C6 1.382(2) . ?
C5 H5 0.9300 . ?
C6 H6 0.9300 . ?
C7 O4 1.255(2) . ?
C7 O3 1.257(2) . ?
C8 O1 1.249(2) . ?
C8 O2 1.253(2) . ?
C9 C1 1.548(2) 2_656 ?
C9 C10 1.550(2) 2_656 ?
C9 C10 1.550(2) . ?
C10 F2 1.331(2) . ?
C10 F1 1.332(2) . ?
C10 F3 1.336(2) . ?
O2 Mn1 2.0851(13) 4_556 ?
O3 Mn1 2.1801(14) 6_576 ?
O4 Mn1 2.0979(13) 4_546 ?
O1W H1WA 0.7985 . ?
O1W H1WB 0.7736 . ?

loop_
_geom_torsion_atom_site_label_1
_geom_torsion_atom_site_label_2
_geom_torsion_atom_site_label_3
_geom_torsion_atom_site_label_4
_geom_torsion
_geom_torsion_site_symmetry_1
_geom_torsion_site_symmetry_2
_geom_torsion_site_symmetry_3
_geom_torsion_site_symmetry_4
_geom_torsion_publ_flag
C6 C1 C2 C3 -2.2(2) . . . . ?
C9 C1 C2 C3 179.22(14) . . . . ?
C1 C2 C3 C4 2.1(3) . . . . ?
C1 C2 C3 C7 -174.73(15) . . . . ?
C2 C3 C4 C5 -1.0(2) . . . . ?
C7 C3 C4 C5 175.73(15) . . . . ?
C2 C3 C4 C8 176.32(15) . . . . ?
C7 C3 C4 C8 -6.9(2) . . . . ?
C3 C4 C5 C6 0.1(3) . . . . ?
C8 C4 C5 C6 -177.30(16) . . . . ?
C4 C5 C6 C1 -0.3(3) . . . . ?
C2 C1 C6 C5 1.3(3) . . . . ?
C9 C1 C6 C5 179.96(15) . . . . ?
C4 C3 C7 O4 145.37(16) . . . . ?
C2 C3 C7 O4 -37.8(2) . . . . ?
C4 C3 C7 O3 -35.9(2) . . . . ?
C2 C3 C7 O3 140.92(16) . . . . ?
C5 C4 C8 O1 115.17(18) . . . . ?
C3 C4 C8 O1 -62.2(2) . . . . ?
C5 C4 C8 O2 -62.9(2) . . . . ?
C3 C4 C8 O2 119.75(18) . . . . ?
C2 C1 C9 C1 -140.55(18) . . . 2_656 ?
C6 C1 C9 C1 40.86(12) . . . 2_656 ?
C2 C1 C9 C10 96.98(17) . . . 2_656 ?
C6 C1 C9 C10 -81.61(19) . . . 2_656 ?
C2 C1 C9 C10 -21.6(2) . . . . ?
C6 C1 C9 C10 159.77(16) . . . . ?
C1 C9 C10 F2 -170.35(15) . . . . ?
C1 C9 C10 F2 -49.1(2) 2_656 . . . ?
C10 C9 C10 F2 72.16(13) 2_656 . . . ?
C1 C9 C10 F1 68.76(19) . . . . ?
C1 C9 C10 F1 -169.99(14) 2_656 . . . ?
C10 C9 C10 F1 -48.74(11) 2_656 . . . ?
C1 C9 C10 F3 -51.58(19) . . . . ?
C1 C9 C10 F3 69.67(16) 2_656 . . . ?
C10 C9 C10 F3 -169.08(16) 2_656 . . . ?
O2 C8 O1 Mn1 121.92(18) . . . . ?
C4 C8 O1 Mn1 -56.0(2) . . . . ?
O2 Mn1 O1 C8 144.60(17) 4_546 . . . ?
O4 Mn1 O1 C8 -103.85(17) 4_556 . . . ?
O3 Mn1 O1 C8 23.66(18) 6_575 . . . ?
O1W Mn1 O1 C8 -168.8(3) . . . . ?
O1 C8 O2 Mn1 40.5(2) . . . 4_556 ?
C4 C8 O2 Mn1 -141.57(13) . . . 4_556 ?
O4 C7 O3 Mn1 -15.46(19) . . . 6_576 ?
C3 C7 O3 Mn1 165.81(12) . . . 6_576 ?
O3 C7 O4 Mn1 109.6(2) . . . 4_546 ?
C3 C7 O4 Mn1 -71.6(3) . . . 4_546 ?
